data_7117797
loop_
_publ_author_name
'Jola Pospech'
'Alastair J. J. Lennox'
'Matthias Beller'

_publ_section_title
;
 Rhodium-catalysed alkoxylation/acetalization of diazo compounds: one-step
 synthesis of highly functionalised quaternary carbon centres
;
_journal_name_full Chem.Commun.
_journal_page_first 14505
_journal_paper_doi 10.1039/C5cc03903G
_journal_volume 51
_journal_year 2015
_chemical_formula_sum 'C12 H15 Br O5'
_chemical_formula_weight 319.15
_chemical_name_systematic
;
 ?
;
_space_group_crystal_system monoclinic
_space_group_IT_number 14
_space_group_name_Hall '-P 2ybc'
_space_group_name_H-M_alt 'P 1 21/c 1'
_symmetry_space_group_name_Hall '-P 2ybc'
_symmetry_space_group_name_H-M 'P 1 21/c 1'
_atom_sites_solution_hydrogens mixed
_audit_creation_method SHELXL-2014
_audit_update_record
;
2015-01-13 deposited with the CCDC.
2015-08-11 downloaded from the CCDC.
;
_cell_angle_alpha 90
_cell_angle_beta 115.5461(7)
_cell_angle_gamma 90
_cell_formula_units_Z 4
_cell_length_a 12.7047(6)
_cell_length_b 8.5755(4)
_cell_length_c 13.6576(6)
_cell_measurement_reflns_used 9008
_cell_measurement_temperature 150(2)
_cell_measurement_theta_max 28.73
_cell_measurement_theta_min 2.89
_cell_volume 1342.52(11)
_computing_cell_refinement 'SAINT (Bruker, 2013)'
_computing_data_collection 'APEX2 (Bruker, 2014)'
_computing_data_reduction SAINT
_computing_structure_refinement 'SHELXL-2014 (Sheldrick, 2014)'
_computing_structure_solution 'SHELXS-97 (Sheldrick, 2008)'
_diffrn_ambient_temperature 150(2)
_diffrn_detector_area_resol_mean 8.3333
_diffrn_measured_fraction_theta_full 1.000
_diffrn_measured_fraction_theta_max 1.000
_diffrn_measurement_device_type 'Bruker APEX-II CCD'
_diffrn_measurement_method '\f and \w scans'
_diffrn_radiation_type MoK\a
_diffrn_radiation_wavelength 0.71073
_diffrn_reflns_av_R_equivalents 0.0239
_diffrn_reflns_av_unetI/netI 0.0163
_diffrn_reflns_laue_measured_fraction_full 1.000
_diffrn_reflns_laue_measured_fraction_max 1.000
_diffrn_reflns_limit_h_max 15
_diffrn_reflns_limit_h_min -16
_diffrn_reflns_limit_k_max 11
_diffrn_reflns_limit_k_min -11
_diffrn_reflns_limit_l_max 18
_diffrn_reflns_limit_l_min -17
_diffrn_reflns_number 20230
_diffrn_reflns_point_group_measured_fraction_full 1.000
_diffrn_reflns_point_group_measured_fraction_max 1.000
_diffrn_reflns_theta_full 25.242
_diffrn_reflns_theta_max 27.995
_diffrn_reflns_theta_min 1.777
_diffrn_source 'fine-focus sealed tube'
_exptl_absorpt_coefficient_mu 3.072
_exptl_absorpt_correction_T_max 0.55
_exptl_absorpt_correction_T_min 0.33
_exptl_absorpt_correction_type multi-scan
_exptl_absorpt_process_details 'SADABS (Bruker, 2014)'
_exptl_crystal_colour colourless
_exptl_crystal_density_diffrn 1.579
_exptl_crystal_description prism
_exptl_crystal_F_000 648
_exptl_crystal_size_max 0.461
_exptl_crystal_size_mid 0.280
_exptl_crystal_size_min 0.224
_refine_diff_density_max 1.693
_refine_diff_density_min -1.243
_refine_diff_density_rms 0.069
_refine_ls_extinction_coef .
_refine_ls_extinction_method none
_refine_ls_goodness_of_fit_ref 1.052
_refine_ls_hydrogen_treatment mixed
_refine_ls_matrix_type full
_refine_ls_number_parameters 170
_refine_ls_number_reflns 3240
_refine_ls_number_restraints 0
_refine_ls_restrained_S_all 1.052
_refine_ls_R_factor_all 0.0387
_refine_ls_R_factor_gt 0.0336
_refine_ls_shift/su_max 0.000
_refine_ls_shift/su_mean 0.000
_refine_ls_structure_factor_coef Fsqd
_refine_ls_weighting_details 'w=1/[\s^2^(Fo^2^)+(0.0343P)^2^+1.8909P] where P=(Fo^2^+2Fc^2^)/3'
_refine_ls_weighting_scheme calc
_refine_ls_wR_factor_gt 0.0816
_refine_ls_wR_factor_ref 0.0842
_reflns_Friedel_coverage 0.000
_reflns_friedel_fraction_full .
_reflns_friedel_fraction_max .
_reflns_number_gt 2896
_reflns_number_total 3240
_reflns_threshold_expression 'I > 2\s(I)'
_cod_data_source_file c5cc03903g2.cif
_cod_data_source_block AX0724
_cod_database_code 7117797
_shelx_space_group_comment
;
The symmetry employed for this shelxl refinement is uniquely defined
by the following loop, which should always be used as a source of
symmetry information in preference to the above space-group names.
They are only intended as comments.
;
_shelx_estimated_absorpt_t_min 0.332
_shelx_estimated_absorpt_t_max 0.546
_shelxl_version_number 2014-3

loop_
_space_group_symop_operation_xyz
'x, y, z'
'-x, y+1/2, -z+1/2'
'-x, -y, -z'
'x, -y-1/2, z-1/2'

loop_
_atom_site_label
_atom_site_type_symbol
_atom_site_fract_x
_atom_site_fract_y
_atom_site_fract_z
_atom_site_U_iso_or_equiv
_atom_site_adp_type
_atom_site_occupancy
_atom_site_site_symmetry_order
_atom_site_calc_flag
_atom_site_refinement_flags_posn
_atom_site_refinement_flags_adp
_atom_site_refinement_flags_occupancy
_atom_site_disorder_assembly
_atom_site_disorder_group
Br1 Br 0.25990(2) 0.14079(3) 0.20958(2) 0.03836(10) Uani 1 1 d . . . . .
C1 C 0.16844(18) 0.8125(3) 0.44092(18) 0.0241(4) Uani 1 1 d . . . . .
H1 H 0.1735 0.9019 0.4898 0.029 Uiso 1 1 calc R U . . .
C2 C 0.28908(18) 0.7324(2) 0.47990(16) 0.0210(4) Uani 1 1 d . . . . .
C3 C 0.28258(17) 0.5906(2) 0.41060(16) 0.0208(4) Uani 1 1 d . . . . .
C4 C 0.28567(18) 0.6022(3) 0.30967(17) 0.0233(4) Uani 1 1 d . . . . .
H4 H 0.2930 0.7016 0.2825 0.028 Uiso 1 1 calc R U . . .
C5 C 0.27806(19) 0.4692(3) 0.24906(18) 0.0264(4) Uani 1 1 d . . . . .
H5B H 0.2810 0.4770 0.1809 0.032 Uiso 1 1 calc R U . . .
C6 C 0.26611(19) 0.3250(3) 0.28873(18) 0.0251(4) Uani 1 1 d . . . . .
C7 C 0.2599(2) 0.3110(3) 0.38659(19) 0.0284(5) Uani 1 1 d . . . . .
H7 H 0.2501 0.2117 0.4124 0.034 Uiso 1 1 calc R U . . .
C8 C 0.2681(2) 0.4445(3) 0.44681(17) 0.0266(4) Uani 1 1 d . . . . .
H8 H 0.2636 0.4358 0.5143 0.032 Uiso 1 1 calc R U . . .
C9 C 0.0463(2) 0.7268(4) 0.5226(2) 0.0402(6) Uani 1 1 d . . . . .
H9A H 0.1118 0.7097 0.5937 0.060 Uiso 1 1 calc R U . . .
H9B H -0.0160 0.6522 0.5122 0.060 Uiso 1 1 calc R U . . .
H9C H 0.0168 0.8333 0.5189 0.060 Uiso 1 1 calc R U . . .
C10 C 0.0401(2) 0.9648(3) 0.2944(2) 0.0390(6) Uani 1 1 d . . . . .
H10A H -0.0276 0.9058 0.2907 0.059 Uiso 1 1 calc R U . . .
H10B H 0.0257 1.0001 0.2214 0.059 Uiso 1 1 calc R U . . .
H10C H 0.0528 1.0554 0.3419 0.059 Uiso 1 1 calc R U . . .
C11 C 0.4365(2) 0.6462(3) 0.65291(19) 0.0319(5) Uani 1 1 d . . . . .
H11A H 0.4580 0.5658 0.6139 0.048 Uiso 1 1 calc R U . . .
H11B H 0.4454 0.6047 0.7229 0.048 Uiso 1 1 calc R U . . .
H11C H 0.4873 0.7371 0.6650 0.048 Uiso 1 1 calc R U . . .
C12 C 0.37921(18) 0.8544(2) 0.48208(17) 0.0227(4) Uani 1 1 d . . . . .
O1 O 0.08462(13) 0.7054(2) 0.43962(13) 0.0289(3) Uani 1 1 d . . . . .
O2 O 0.14130(14) 0.8671(2) 0.33688(13) 0.0309(4) Uani 1 1 d . . . . .
O3 O 0.31724(13) 0.69169(19) 0.58973(12) 0.0242(3) Uani 1 1 d . . . . .
O4 O 0.44850(14) 0.83236(19) 0.44367(14) 0.0293(3) Uani 1 1 d . . . . .
O5 O 0.37734(15) 0.98079(19) 0.53550(14) 0.0294(4) Uani 1 1 d . . . . .
H5A H 0.429(3) 1.037(4) 0.540(3) 0.051(10) Uiso 1 1 d . . . . .

loop_
_atom_site_aniso_label
_atom_site_aniso_U_11
_atom_site_aniso_U_22
_atom_site_aniso_U_33
_atom_site_aniso_U_23
_atom_site_aniso_U_13
_atom_site_aniso_U_12
Br1 0.03776(15) 0.03854(15) 0.03854(15) -0.01454(11) 0.01624(11) 0.00214(10)
C1 0.0183(9) 0.0274(10) 0.0271(10) -0.0044(8) 0.0102(8) -0.0014(8)
C2 0.0184(9) 0.0251(10) 0.0213(9) 0.0013(8) 0.0103(8) -0.0009(8)
C3 0.0163(9) 0.0255(10) 0.0210(9) 0.0003(8) 0.0085(7) 0.0010(8)
C4 0.0206(9) 0.0282(10) 0.0221(10) 0.0045(8) 0.0101(8) 0.0025(8)
C5 0.0217(10) 0.0390(12) 0.0198(9) 0.0005(9) 0.0101(8) 0.0036(9)
C6 0.0199(10) 0.0290(11) 0.0248(10) -0.0051(8) 0.0080(8) 0.0045(8)
C7 0.0313(12) 0.0247(10) 0.0268(11) 0.0032(8) 0.0103(9) 0.0014(9)
C8 0.0319(11) 0.0281(11) 0.0214(10) 0.0008(8) 0.0130(9) -0.0016(9)
C9 0.0352(13) 0.0511(16) 0.0450(15) -0.0097(12) 0.0275(12) -0.0111(12)
C10 0.0257(12) 0.0445(15) 0.0425(14) 0.0055(11) 0.0107(10) 0.0116(11)
C11 0.0240(11) 0.0399(13) 0.0260(11) 0.0051(10) 0.0053(9) -0.0036(9)
C12 0.0194(9) 0.0245(10) 0.0243(10) 0.0024(8) 0.0095(8) 0.0007(8)
O1 0.0214(7) 0.0357(9) 0.0339(8) -0.0107(7) 0.0158(7) -0.0080(7)
O2 0.0246(8) 0.0395(9) 0.0299(8) 0.0077(7) 0.0130(7) 0.0110(7)
O3 0.0210(7) 0.0329(8) 0.0196(7) -0.0020(6) 0.0095(6) -0.0048(6)
O4 0.0262(8) 0.0300(8) 0.0397(9) -0.0051(7) 0.0217(7) -0.0056(6)
O5 0.0281(8) 0.0253(8) 0.0428(10) -0.0058(7) 0.0226(7) -0.0058(7)

loop_
_atom_type_symbol
_atom_type_description
_atom_type_scat_dispersion_real
_atom_type_scat_dispersion_imag
_atom_type_scat_source
C C 0.0033 0.0016 'International Tables Vol C Tables 4.2.6.8 and 6.1.1.4'
H H 0.0000 0.0000 'International Tables Vol C Tables 4.2.6.8 and 6.1.1.4'
O O 0.0106 0.0060 'International Tables Vol C Tables 4.2.6.8 and 6.1.1.4'
Br Br -0.2901 2.4595 'International Tables Vol C Tables 4.2.6.8 and 6.1.1.4'

loop_
_geom_angle_atom_site_label_1
_geom_angle_atom_site_label_2
_geom_angle_atom_site_label_3
_geom_angle
_geom_angle_site_symmetry_1
_geom_angle_site_symmetry_3
O2 C1 O1 110.81(18) . .
O2 C1 C2 105.83(17) . .
O1 C1 C2 110.33(18) . .
O2 C1 H1 109.9 . .
O1 C1 H1 109.9 . .
C2 C1 H1 109.9 . .
O3 C2 C3 112.32(17) . .
O3 C2 C12 107.36(16) . .
C3 C2 C12 113.26(17) . .
O3 C2 C1 103.42(16) . .
C3 C2 C1 111.13(17) . .
C12 C2 C1 108.80(17) . .
C8 C3 C4 118.7(2) . .
C8 C3 C2 118.67(18) . .
C4 C3 C2 122.62(19) . .
C5 C4 C3 120.3(2) . .
C5 C4 H4 119.8 . .
C3 C4 H4 119.8 . .
C6 C5 C4 119.5(2) . .
C6 C5 H5B 120.3 . .
C4 C5 H5B 120.3 . .
C7 C6 C5 121.3(2) . .
C7 C6 Br1 118.33(18) . .
C5 C6 Br1 120.36(16) . .
C6 C7 C8 118.8(2) . .
C6 C7 H7 120.6 . .
C8 C7 H7 120.6 . .
C7 C8 C3 121.4(2) . .
C7 C8 H8 119.3 . .
C3 C8 H8 119.3 . .
O1 C9 H9A 109.5 . .
O1 C9 H9B 109.5 . .
H9A C9 H9B 109.5 . .
O1 C9 H9C 109.5 . .
H9A C9 H9C 109.5 . .
H9B C9 H9C 109.5 . .
O2 C10 H10A 109.5 . .
O2 C10 H10B 109.5 . .
H10A C10 H10B 109.5 . .
O2 C10 H10C 109.5 . .
H10A C10 H10C 109.5 . .
H10B C10 H10C 109.5 . .
O3 C11 H11A 109.5 . .
O3 C11 H11B 109.5 . .
H11A C11 H11B 109.5 . .
O3 C11 H11C 109.5 . .
H11A C11 H11C 109.5 . .
H11B C11 H11C 109.5 . .
O4 C12 O5 123.9(2) . .
O4 C12 C2 123.72(19) . .
O5 C12 C2 112.31(18) . .
C1 O1 C9 115.08(18) . .
C1 O2 C10 113.25(18) . .
C2 O3 C11 114.79(16) . .
C12 O5 H5A 109(3) . .

loop_
_geom_bond_atom_site_label_1
_geom_bond_atom_site_label_2
_geom_bond_distance
_geom_bond_site_symmetry_2
Br1 C6 1.897(2) .
C1 O2 1.391(3) .
C1 O1 1.401(3) .
C1 C2 1.549(3) .
C1 H1 1.0000 .
C2 O3 1.427(2) .
C2 C3 1.521(3) .
C2 C12 1.542(3) .
C3 C8 1.388(3) .
C3 C4 1.399(3) .
C4 C5 1.388(3) .
C4 H4 0.9500 .
C5 C6 1.384(3) .
C5 H5B 0.9500 .
C6 C7 1.378(3) .
C7 C8 1.387(3) .
C7 H7 0.9500 .
C8 H8 0.9500 .
C9 O1 1.425(3) .
C9 H9A 0.9800 .
C9 H9B 0.9800 .
C9 H9C 0.9800 .
C10 O2 1.432(3) .
C10 H10A 0.9800 .
C10 H10B 0.9800 .
C10 H10C 0.9800 .
C11 O3 1.436(3) .
C11 H11A 0.9800 .
C11 H11B 0.9800 .
C11 H11C 0.9800 .
C12 O4 1.218(3) .
C12 O5 1.313(3) .
O5 H5A 0.80(4) .

loop_
_geom_hbond_atom_site_label_D
_geom_hbond_atom_site_label_H
_geom_hbond_atom_site_label_A
_geom_hbond_distance_DH
_geom_hbond_distance_HA
_geom_hbond_distance_DA
_geom_hbond_angle_DHA
_geom_hbond_site_symmetry_A
O5 H5A O4 0.80(4) 1.85(4) 2.646(2) 177(3) 3_676

loop_
_geom_torsion_atom_site_label_1
_geom_torsion_atom_site_label_2
_geom_torsion_atom_site_label_3
_geom_torsion_atom_site_label_4
_geom_torsion
_geom_torsion_site_symmetry_1
_geom_torsion_site_symmetry_2
_geom_torsion_site_symmetry_3
_geom_torsion_site_symmetry_4
O2 C1 C2 O3 174.92(16) . . . .
O1 C1 C2 O3 -65.2(2) . . . .
O2 C1 C2 C3 -64.4(2) . . . .
O1 C1 C2 C3 55.6(2) . . . .
O2 C1 C2 C12 61.0(2) . . . .
O1 C1 C2 C12 -179.06(17) . . . .
O3 C2 C3 C8 19.3(3) . . . .
C12 C2 C3 C8 141.1(2) . . . .
C1 C2 C3 C8 -96.0(2) . . . .
O3 C2 C3 C4 -163.50(18) . . . .
C12 C2 C3 C4 -41.7(3) . . . .
C1 C2 C3 C4 81.2(2) . . . .
C8 C3 C4 C5 -2.0(3) . . . .
C2 C3 C4 C5 -179.24(19) . . . .
C3 C4 C5 C6 0.7(3) . . . .
C4 C5 C6 C7 1.0(3) . . . .
C4 C5 C6 Br1 -178.23(16) . . . .
C5 C6 C7 C8 -1.3(3) . . . .
Br1 C6 C7 C8 177.97(17) . . . .
C6 C7 C8 C3 -0.1(3) . . . .
C4 C3 C8 C7 1.8(3) . . . .
C2 C3 C8 C7 179.1(2) . . . .
O3 C2 C12 O4 116.1(2) . . . .
C3 C2 C12 O4 -8.5(3) . . . .
C1 C2 C12 O4 -132.6(2) . . . .
O3 C2 C12 O5 -60.2(2) . . . .
C3 C2 C12 O5 175.22(18) . . . .
C1 C2 C12 O5 51.1(2) . . . .
O2 C1 O1 C9 -135.1(2) . . . .
C2 C1 O1 C9 108.1(2) . . . .
O1 C1 O2 C10 69.1(3) . . . .
C2 C1 O2 C10 -171.29(19) . . . .
C3 C2 O3 C11 73.2(2) . . . .
C12 C2 O3 C11 -51.9(2) . . . .
C1 C2 O3 C11 -166.87(18) . . . .
